data_7703571
loop_
_publ_author_name
'Liu, Chao'
'Yang, Xin-Xue'
'Niu, Shuai'
'Yi, Xiao-Yi'
'Pan, Qing-Jiang'

_publ_section_title
;
 Occurrence of polyoxouranium motifs in uranyl organic networks
 constructed by using silicon-centered carboxylate linkers: structures,
 spectroscopy and computation.
;
_journal_issue 13
_journal_name_full 'Dalton transactions (Cambridge, England : 2003)'
_journal_page_first 4155
_journal_page_last 4163
_journal_paper_doi 10.1039/d0dt00379d
_journal_volume 49
_journal_year 2020
_chemical_formula_moiety 'C32 H12 O34 Si U6, 20(H2 O)'
_chemical_formula_sum 'C32 H52 O54 Si U6'
_chemical_formula_weight 2757.00
_space_group_crystal_system tetragonal
_space_group_IT_number 142
_space_group_name_Hall '-I 4bd 2c'
_space_group_name_H-M_alt 'I 41/a c d :2'
_atom_sites_solution_hydrogens geom
_atom_sites_solution_primary dual
_audit_block_doi 10.5517/ccdc.csd.cc237nhj
_audit_creation_date 2020-02-19
_audit_creation_method
;
Olex2 1.2
(compiled 2018.05.29 svn.r3508 for OlexSys, GUI svn.r5506)
;
_audit_update_record
;
2020-02-19 deposited with the CCDC.	2020-02-21 downloaded from the CCDC.
;
_cell_angle_alpha 90
_cell_angle_beta 90
_cell_angle_gamma 90
_cell_formula_units_Z 8
_cell_length_a 21.9739(6)
_cell_length_b 21.9739(6)
_cell_length_c 37.455(2)
_cell_measurement_reflns_used 5996
_cell_measurement_temperature 150
_cell_measurement_theta_max 25.08
_cell_measurement_theta_min 2.62
_cell_volume 18085.2(12)
_computing_cell_refinement 'SAINT v8.34A (Bruker, 2013)'
_computing_data_collection 'SAINT v8.34A (Bruker, 2013)'
_computing_data_reduction 'SAINT v8.34A (Bruker, 2013)'
_computing_molecular_graphics 'Olex2 (Dolomanov et al., 2009)'
_computing_publication_material 'Olex2 (Dolomanov et al., 2009)'
_computing_structure_refinement 'ShelXL (Sheldrick, 2015)'
_computing_structure_solution 'ShelXT (Sheldrick, 2015)'
_diffrn_ambient_temperature 150.0
_diffrn_measured_fraction_theta_full 0.995
_diffrn_measured_fraction_theta_max 0.995
_diffrn_measurement_device_type 'CCD area detector'
_diffrn_measurement_method 'phi and omega scans'
_diffrn_radiation_monochromator graphite
_diffrn_radiation_type MoK\a
_diffrn_radiation_wavelength 0.71073
_diffrn_reflns_av_R_equivalents 0.0812
_diffrn_reflns_av_unetI/netI 0.0341
_diffrn_reflns_Laue_measured_fraction_full 0.995
_diffrn_reflns_Laue_measured_fraction_max 0.995
_diffrn_reflns_limit_h_max 25
_diffrn_reflns_limit_h_min -26
_diffrn_reflns_limit_k_max 23
_diffrn_reflns_limit_k_min -26
_diffrn_reflns_limit_l_max 44
_diffrn_reflns_limit_l_min -44
_diffrn_reflns_number 48805
_diffrn_reflns_point_group_measured_fraction_full 0.995
_diffrn_reflns_point_group_measured_fraction_max 0.995
_diffrn_reflns_theta_full 24.995
_diffrn_reflns_theta_max 24.995
_diffrn_reflns_theta_min 1.854
_exptl_absorpt_coefficient_mu 10.805
_exptl_absorpt_correction_T_max 0.7453
_exptl_absorpt_correction_T_min 0.4446
_exptl_absorpt_correction_type multi-scan
_exptl_absorpt_process_details
'SADABS-2012/1 (Bruker,2012) was used for absorption correction. wR2(int) was 0.1487 before and 0.0632 after correction. The Ratio of minimum to maximum transmission is 0.5965. The \l/2 correction factor is 0.0015.'
_exptl_crystal_colour 'clear yellowish yellow'
_exptl_crystal_colour_lustre clear
_exptl_crystal_colour_modifier yellowish
_exptl_crystal_colour_primary yellow
_exptl_crystal_density_diffrn 2.025
_exptl_crystal_density_method 'not measured'
_exptl_crystal_description block
_exptl_crystal_F_000 9936
_exptl_crystal_size_max 0.5
_exptl_crystal_size_mid 0.4
_exptl_crystal_size_min 0.3
_refine_diff_density_max 1.414
_refine_diff_density_min -1.077
_refine_diff_density_rms 0.146
_refine_ls_extinction_method none
_refine_ls_goodness_of_fit_ref 1.065
_refine_ls_hydrogen_treatment constr
_refine_ls_matrix_type full
_refine_ls_number_parameters 167
_refine_ls_number_reflns 3971
_refine_ls_number_restraints 0
_refine_ls_restrained_S_all 1.065
_refine_ls_R_factor_all 0.0360
_refine_ls_R_factor_gt 0.0274
_refine_ls_shift/su_max 0.003
_refine_ls_shift/su_mean 0.000
_refine_ls_structure_factor_coef Fsqd
_refine_ls_weighting_details 'w=1/[\s^2^(Fo^2^)+(0.0408P)^2^] where P=(Fo^2^+2Fc^2^)/3'
_refine_ls_weighting_scheme calc
_refine_ls_wR_factor_gt 0.0723
_refine_ls_wR_factor_ref 0.0745
_reflns_Friedel_coverage 0.000
_reflns_number_gt 3238
_reflns_number_total 3971
_reflns_threshold_expression 'I > 2\s(I)'
_cod_data_source_file d0dt00379d2.cif
_cod_data_source_block 4
_cod_depositor_comments 'Adding full bibliography for 7703568--7703571.cif.'
_cod_original_cell_volume 18085.3(14)
_cod_original_sg_symbol_H-M 'I 41/a c d'
_cod_database_code 7703571
_shelx_shelxl_version_number 2018/3
_shelx_space_group_comment
;
The symmetry employed for this shelxl refinement is uniquely defined
by the following loop, which should always be used as a source of
symmetry information in preference to the above space-group names.
They are only intended as comments.
;
_shelx_estimated_absorpt_t_max 0.140
_shelx_estimated_absorpt_t_min 0.075
_olex2_refinement_description
;
1. Fixed Uiso
 At 1.2 times of:
  All C(H) groups
2.a Aromatic/amide H refined with riding coordinates:
 C3(H3), C6(H6), C8(H8)
;
_smtbx_masks_void_probe_radius 1.2
_smtbx_masks_void_truncation_radius 1.2
_olex2_submission_special_instructions 'No special instructions were received'

loop_
_space_group_symop_operation_xyz
'x, y, z'
'-x+1/2, -y, z+1/2'
'-y+1/4, x+3/4, z+1/4'
'y+1/4, -x+1/4, z+3/4'
'-x+1/2, y, -z'
'x, -y, -z+1/2'
'y+1/4, x+3/4, -z+3/4'
'-y+1/4, -x+1/4, -z+1/4'
'x+1/2, y+1/2, z+1/2'
'-x+1, -y+1/2, z+1'
'-y+3/4, x+5/4, z+3/4'
'y+3/4, -x+3/4, z+5/4'
'-x+1, y+1/2, -z+1/2'
'x+1/2, -y+1/2, -z+1'
'y+3/4, x+5/4, -z+5/4'
'-y+3/4, -x+3/4, -z+3/4'
'-x, -y, -z'
'x-1/2, y, -z-1/2'
'y-1/4, -x-3/4, -z-1/4'
'-y-1/4, x-1/4, -z-3/4'
'x-1/2, -y, z'
'-x, y, z-1/2'
'-y-1/4, -x-3/4, z-3/4'
'y-1/4, x-1/4, z-1/4'
'-x+1/2, -y+1/2, -z+1/2'
'x, y+1/2, -z'
'y+1/4, -x-1/4, -z+1/4'
'-y+1/4, x+1/4, -z-1/4'
'x, -y+1/2, z+1/2'
'-x+1/2, y+1/2, z'
'-y+1/4, -x-1/4, z-1/4'
'y+1/4, x+1/4, z+1/4'

loop_
_atom_site_label
_atom_site_type_symbol
_atom_site_fract_x
_atom_site_fract_y
_atom_site_fract_z
_atom_site_U_iso_or_equiv
_atom_site_adp_type
_atom_site_occupancy
_atom_site_site_symmetry_order
_atom_site_calc_flag
_atom_site_refinement_flags_posn
_atom_site_refinement_flags_adp
_atom_site_refinement_flags_occupancy
_atom_site_disorder_assembly
_atom_site_disorder_group
U1 U 0.66696(2) 0.43247(2) 0.47502(2) 0.02140(9) Uani 1 1 d . . . . .
U2 U 0.72897(2) 0.47897(2) 0.375000 0.02065(10) Uani 1 2 d S T P . .
Si1 Si 0.500000 0.750000 0.375000 0.0084(6) Uani 1 4 d S T P . .
O2 O 0.6721(2) 0.4221(2) 0.375000 0.0317(17) Uani 1 2 d S T P . .
O3 O 0.6541(2) 0.55234(19) 0.38982(12) 0.0278(11) Uani 1 1 d . . . . .
O3AA O 0.7860(2) 0.5360(2) 0.375000 0.0275(15) Uani 1 2 d S T P . .
O4 O 0.7121(2) 0.4937(2) 0.31578(12) 0.0269(10) Uani 1 1 d . . . . .
O5 O 0.6490(2) 0.36903(19) 0.44862(13) 0.0292(11) Uani 1 1 d . . . . .
O6 O 0.6837(2) 0.4951(2) 0.50304(12) 0.0289(11) Uani 1 1 d . . . . .
O7 O 0.6196(2) 0.4996(2) 0.43603(12) 0.0298(11) Uani 1 1 d . . . . .
O8 O 0.750000 0.3838(3) 0.500000 0.0213(14) Uani 1 2 d S T P . .
O9 O 0.37407(19) 0.6226(2) 0.47390(13) 0.0356(13) Uani 1 1 d . . . . .
O10 O 0.4368(2) 0.5628(2) 0.50244(13) 0.0333(12) Uani 1 1 d . . . . .
C1 C 0.4257(3) 0.5989(3) 0.47730(19) 0.0301(16) Uani 1 1 d . . . . .
C2 C 0.4749(3) 0.6141(3) 0.45058(17) 0.0220(14) Uani 1 1 d . . . . .
C3 C 0.4688(3) 0.6662(3) 0.42921(16) 0.0196(14) Uani 1 1 d . . . . .
H3 H 0.434482 0.691951 0.432260 0.024 Uiso 1 1 calc R . . . .
C4 C 0.5123(3) 0.6807(3) 0.40361(15) 0.0143(12) Uani 1 1 d . . . . .
C5 C 0.6159(3) 0.5438(3) 0.41502(16) 0.0204(14) Uani 1 1 d . . . . .
C6 C 0.5227(3) 0.5754(3) 0.44587(17) 0.0194(14) Uani 1 1 d . . . . .
H6 H 0.526729 0.540178 0.460402 0.023 Uiso 1 1 calc R . . . .
C7 C 0.5648(3) 0.5878(3) 0.42002(16) 0.0171(13) Uani 1 1 d . . . . .
C8 C 0.5610(2) 0.6401(2) 0.39923(16) 0.0142(12) Uani 1 1 d . . . . .
H8 H 0.591543 0.648401 0.381965 0.017 Uiso 1 1 calc R . . . .

loop_
_atom_site_aniso_label
_atom_site_aniso_U_11
_atom_site_aniso_U_22
_atom_site_aniso_U_33
_atom_site_aniso_U_23
_atom_site_aniso_U_13
_atom_site_aniso_U_12
U1 0.02138(14) 0.02020(14) 0.02263(15) 0.00770(10) 0.00812(10) 0.00598(9)
U2 0.02195(13) 0.02195(13) 0.01806(19) -0.00390(10) 0.00390(10) 0.00198(13)
Si1 0.0080(9) 0.0080(9) 0.0093(16) 0.000 0.000 0.000
O2 0.032(2) 0.032(2) 0.030(4) -0.005(2) 0.005(2) -0.007(3)
O3 0.028(3) 0.023(2) 0.032(3) 0.006(2) 0.012(2) 0.0092(19)
O3AA 0.030(2) 0.030(2) 0.022(4) -0.008(2) 0.008(2) -0.004(3)
O4 0.034(3) 0.027(2) 0.020(3) -0.005(2) 0.000(2) -0.003(2)
O5 0.026(2) 0.025(2) 0.037(3) 0.006(2) 0.000(2) 0.0029(19)
O6 0.037(3) 0.027(3) 0.023(3) 0.003(2) 0.015(2) 0.009(2)
O7 0.033(3) 0.026(2) 0.030(3) 0.013(2) 0.010(2) 0.016(2)
O8 0.013(3) 0.022(3) 0.030(4) 0.000 0.000(3) 0.000
O9 0.020(2) 0.047(3) 0.040(3) 0.032(2) 0.017(2) 0.019(2)
O10 0.029(3) 0.041(3) 0.030(3) 0.025(2) 0.013(2) 0.012(2)
C1 0.027(4) 0.034(4) 0.029(4) 0.013(3) 0.014(3) 0.000(3)
C2 0.020(3) 0.026(4) 0.020(3) 0.006(3) 0.008(3) 0.004(3)
C3 0.011(3) 0.025(3) 0.023(4) 0.008(3) 0.003(3) 0.009(2)
C4 0.014(3) 0.019(3) 0.010(3) -0.002(3) -0.003(2) 0.005(2)
C5 0.023(3) 0.023(3) 0.016(3) 0.000(3) 0.007(3) 0.007(3)
C6 0.019(3) 0.015(3) 0.025(4) 0.009(3) 0.000(3) 0.001(2)
C7 0.017(3) 0.020(3) 0.014(3) 0.005(3) -0.003(3) 0.004(2)
C8 0.009(3) 0.016(3) 0.018(3) -0.001(3) 0.005(2) 0.000(2)

loop_
_atom_type_symbol
_atom_type_description
_atom_type_scat_dispersion_real
_atom_type_scat_dispersion_imag
_atom_type_scat_source
C C 0.0033 0.0016 'International Tables Vol C Tables 4.2.6.8 and 6.1.1.4'
H H 0.0000 0.0000 'International Tables Vol C Tables 4.2.6.8 and 6.1.1.4'
O O 0.0106 0.0060 'International Tables Vol C Tables 4.2.6.8 and 6.1.1.4'
Si Si 0.0817 0.0704 'International Tables Vol C Tables 4.2.6.8 and 6.1.1.4'
U U -9.6767 9.6646 'International Tables Vol C Tables 4.2.6.8 and 6.1.1.4'

loop_
_geom_angle_atom_site_label_1
_geom_angle_atom_site_label_2
_geom_angle_atom_site_label_3
_geom_angle
_geom_angle_site_symmetry_1
_geom_angle_site_symmetry_3
_geom_angle_publ_flag
O4 U1 O9 155.08(15) 7_545 17_666 ?
O4 U1 O10 151.62(15) 7_545 17_666 ?
O5 U1 O4 90.87(18) . 7_545 ?
O5 U1 O6 177.8(2) . . ?
O5 U1 O7 92.82(19) . . ?
O5 U1 O8 92.18(18) . . ?
O5 U1 O9 87.97(19) . 17_666 ?
O5 U1 O10 91.07(19) . 17_666 ?
O6 U1 O4 91.18(18) . 7_545 ?
O6 U1 O7 88.43(19) . . ?
O6 U1 O8 87.45(18) . . ?
O6 U1 O9 89.86(19) . 17_666 ?
O6 U1 O10 87.47(18) . 17_666 ?
O7 U1 O4 74.87(15) . 7_545 ?
O7 U1 O9 130.04(14) . 17_666 ?
O7 U1 O10 76.75(15) . 17_666 ?
O8 U1 O4 79.99(12) . 7_545 ?
O8 U1 O7 154.42(13) . . ?
O8 U1 O9 75.19(11) . 17_666 ?
O8 U1 O10 128.22(11) . 17_666 ?
O10 U1 O9 53.30(14) 17_666 17_666 ?
O2 U2 O3 89.44(11) . . ?
O2 U2 O3 89.43(11) . 7_545 ?
O2 U2 O3AA 180.0 . . ?
O2 U2 O4 89.17(11) . . ?
O2 U2 O4 89.17(11) . 7_545 ?
O3 U2 O3 178.9(2) 7_545 . ?
O3AA U2 O3 90.56(11) . . ?
O3AA U2 O3 90.57(11) . 7_545 ?
O3AA U2 O4 90.83(11) . 7_545 ?
O3AA U2 O4 90.83(11) . . ?
O4 U2 O3 91.02(16) 7_545 7_545 ?
O4 U2 O3 91.03(16) . . ?
O4 U2 O3 88.96(16) 7_545 . ?
O4 U2 O3 88.96(16) . 7_545 ?
O4 U2 O4 178.3(2) 7_545 . ?
C4 Si1 C4 110.6(3) 10_564 . ?
C4 Si1 C4 108.91(17) 19_576 . ?
C4 Si1 C4 108.91(17) 19_576 10_564 ?
C4 Si1 C4 108.91(17) 28_656 . ?
C4 Si1 C4 108.91(17) 10_564 28_656 ?
C4 Si1 C4 110.6(3) 19_576 28_656 ?
C5 O3 U2 122.0(4) . . ?
U2 O4 U1 124.97(19) . 7_545 ?
C5 O7 U1 156.4(4) . . ?
U1 O8 U1 124.9(2) 5_656 . ?
C1 O9 U1 92.8(4) . 17_666 ?
C1 O10 U1 92.9(4) . 17_666 ?
O9 C1 U1 60.6(3) . 17_666 ?
O9 C1 O10 120.9(6) . . ?
O9 C1 C2 119.2(6) . . ?
O10 C1 U1 60.4(3) . 17_666 ?
O10 C1 C2 119.9(6) . . ?
C2 C1 U1 177.9(5) . 17_666 ?
C3 C2 C1 119.4(5) . . ?
C6 C2 C1 119.9(6) . . ?
C6 C2 C3 120.6(5) . . ?
C2 C3 H3 119.5 . . ?
C4 C3 C2 121.0(5) . . ?
C4 C3 H3 119.5 . . ?
C3 C4 Si1 118.6(4) . . ?
C3 C4 C8 117.4(5) . . ?
C8 C4 Si1 123.9(4) . . ?
O3 C5 C7 119.4(5) . . ?
O7 C5 O3 122.4(5) . . ?
O7 C5 C7 118.1(5) . . ?
C2 C6 H6 120.4 . . ?
C2 C6 C7 119.3(5) . . ?
C7 C6 H6 120.4 . . ?
C6 C7 C5 118.0(5) . . ?
C6 C7 C8 121.3(5) . . ?
C8 C7 C5 120.7(5) . . ?
C4 C8 H8 119.8 . . ?
C7 C8 C4 120.4(5) . . ?
C7 C8 H8 119.8 . . ?

loop_
_geom_bond_atom_site_label_1
_geom_bond_atom_site_label_2
_geom_bond_distance
_geom_bond_site_symmetry_2
_geom_bond_publ_flag
U1 O4 2.368(4) 7_545 ?
U1 O5 1.754(5) . ?
U1 O6 1.769(5) . ?
U1 O7 2.322(4) . ?
U1 O8 2.313(3) . ?
U1 O9 2.437(4) 17_666 ?
U1 O10 2.434(4) 17_666 ?
U2 O2 1.766(6) . ?
U2 O3 2.369(4) . ?
U2 O3 2.369(4) 7_545 ?
U2 O3AA 1.774(6) . ?
U2 O4 2.272(4) . ?
U2 O4 2.272(4) 7_545 ?
Si1 C4 1.882(6) . ?
Si1 C4 1.882(6) 10_564 ?
Si1 C4 1.882(6) 19_576 ?
Si1 C4 1.882(6) 28_656 ?
O3 C5 1.277(7) . ?
O7 C5 1.253(7) . ?
O9 C1 1.255(8) . ?
O10 C1 1.256(8) . ?
C1 C2 1.510(8) . ?
C2 C3 1.402(8) . ?
C2 C6 1.365(8) . ?
C3 H3 0.9500 . ?
C3 C4 1.391(8) . ?
C4 C8 1.402(7) . ?
C5 C7 1.493(8) . ?
C6 H6 0.9500 . ?
C6 C7 1.366(8) . ?
C7 C8 1.391(8) . ?
C8 H8 0.9500 . ?

loop_
_geom_torsion_atom_site_label_1
_geom_torsion_atom_site_label_2
_geom_torsion_atom_site_label_3
_geom_torsion_atom_site_label_4
_geom_torsion
_geom_torsion_site_symmetry_1
_geom_torsion_site_symmetry_2
_geom_torsion_site_symmetry_3
_geom_torsion_site_symmetry_4
_geom_torsion_publ_flag
U1 O7 C5 O3 47.7(14) . . . . ?
U1 O7 C5 C7 -132.2(9) . . . . ?
U1 O9 C1 O10 -2.1(7) 17_666 . . . ?
U1 O9 C1 C2 177.6(6) 17_666 . . . ?
U1 O10 C1 O9 2.1(7) 17_666 . . . ?
U1 O10 C1 C2 -177.6(6) 17_666 . . . ?
U2 O3 C5 O7 8.1(9) . . . . ?
U2 O3 C5 C7 -172.0(4) . . . . ?
Si1 C4 C8 C7 -175.9(4) . . . . ?
O3 C5 C7 C6 176.2(6) . . . . ?
O3 C5 C7 C8 -4.7(9) . . . . ?
O7 C5 C7 C6 -3.9(9) . . . . ?
O7 C5 C7 C8 175.2(6) . . . . ?
O9 C1 C2 C3 18.4(10) . . . . ?
O9 C1 C2 C6 -157.5(7) . . . . ?
O10 C1 C2 C3 -161.9(6) . . . . ?
O10 C1 C2 C6 22.2(10) . . . . ?
C1 C2 C3 C4 -178.1(6) . . . . ?
C1 C2 C6 C7 175.9(6) . . . . ?
C2 C3 C4 Si1 178.2(5) . . . . ?
C2 C3 C4 C8 2.2(9) . . . . ?
C2 C6 C7 C5 -178.7(6) . . . . ?
C2 C6 C7 C8 2.2(9) . . . . ?
C3 C2 C6 C7 -0.1(9) . . . . ?
C3 C4 C8 C7 -0.1(9) . . . . ?
C4 Si1 C4 C3 -64.9(4) 19_576 . . . ?
C4 Si1 C4 C3 174.4(5) 28_656 . . . ?
C4 Si1 C4 C3 54.7(4) 10_564 . . . ?
C4 Si1 C4 C8 -9.9(5) 28_656 . . . ?
C4 Si1 C4 C8 110.8(6) 19_576 . . . ?
C4 Si1 C4 C8 -129.6(6) 10_564 . . . ?
C5 C7 C8 C4 178.9(5) . . . . ?
C6 C2 C3 C4 -2.2(10) . . . . ?
C6 C7 C8 C4 -2.1(9) . . . . ?

loop_
_smtbx_masks_void_nr
_smtbx_masks_void_average_x
_smtbx_masks_void_average_y
_smtbx_masks_void_average_z
_smtbx_masks_void_volume
_smtbx_masks_void_count_electrons
_smtbx_masks_void_content
1 -0.836 -0.709 -0.523 5203.4 1575.8 ?
2 -0.879 -0.475 -0.198 5203.4 1470.1 ?
